data_4512191
loop_
_publ_author_name
'Qi, Zhi-Kai'
'Liu, Jun-Liang'
'Hou, Juan-Juan'
'Liu, Min-Min'
'Zhang, Xian-Ming'

_publ_section_title
;
 Planar Cu2(ppz)2Dimers as SBUs for Diverse Polyoxometalate-Based Metal
 Organic Frameworks
;
_journal_issue 11
_journal_name_full 'Crystal Growth &amp; Design'
_journal_page_first 5773
_journal_paper_doi 10.1021/cg5010402
_journal_volume 14
_journal_year 2014
_chemical_formula_sum 'C14 H11 Cu2 Mo3 N8 O10'
_chemical_formula_weight 866.21
_chemical_name_systematic
; 
 ? 
;
_space_group_IT_number 15
_symmetry_cell_setting monoclinic
_symmetry_space_group_name_Hall '-C 2yc'
_symmetry_space_group_name_H-M 'C 1 2/c 1'
_atom_sites_solution_hydrogens geom
_atom_sites_solution_primary direct
_atom_sites_solution_secondary difmap
_audit_creation_method SHELXL-97
_cell_angle_alpha 90.00
_cell_angle_beta 113.038(8)
_cell_angle_gamma 90.00
_cell_formula_units_Z 8
_cell_length_a 22.6870(18)
_cell_length_b 14.7113(8)
_cell_length_c 13.6766(10)
_cell_measurement_temperature 293(2)
_cell_volume 4200.6(6)
_computing_cell_refinement 'CrysAlis PRO'
_computing_data_collection 'CrysAlis PRO (Agilent, 2012)'
_computing_data_reduction 'CrysAlis PRO'
_computing_structure_refinement 'SHELXL-97 (Sheldrick, 1997)'
_computing_structure_solution 'SHELXS-97 (Sheldrick, 1990)'
_diffrn_ambient_temperature 293(2)
_diffrn_measured_fraction_theta_full 0.999
_diffrn_measured_fraction_theta_max 0.999
_diffrn_radiation_monochromator graphite
_diffrn_radiation_source 'fine-focus sealed tube'
_diffrn_radiation_type MoK\a
_diffrn_radiation_wavelength 0.71073
_diffrn_reflns_av_R_equivalents 0.0644
_diffrn_reflns_av_sigmaI/netI 0.1129
_diffrn_reflns_limit_h_max 28
_diffrn_reflns_limit_h_min -27
_diffrn_reflns_limit_k_max 18
_diffrn_reflns_limit_k_min -17
_diffrn_reflns_limit_l_max 17
_diffrn_reflns_limit_l_min -16
_diffrn_reflns_number 8998
_diffrn_reflns_theta_full 26.37
_diffrn_reflns_theta_max 26.37
_diffrn_reflns_theta_min 2.59
_exptl_absorpt_coefficient_mu 3.811
_exptl_absorpt_correction_T_max 0.8323
_exptl_absorpt_correction_T_min 0.7018
_exptl_absorpt_correction_type multi-scan
_exptl_absorpt_process_details SADABS
_exptl_crystal_colour green
_exptl_crystal_density_diffrn 2.739
_exptl_crystal_density_method 'not measured'
_exptl_crystal_description block
_exptl_crystal_F_000 3320
_exptl_crystal_size_max 0.10
_exptl_crystal_size_mid 0.08
_exptl_crystal_size_min 0.05
_refine_diff_density_max 1.180
_refine_diff_density_min -0.862
_refine_diff_density_rms 0.215
_refine_ls_extinction_method none
_refine_ls_goodness_of_fit_ref 1.002
_refine_ls_hydrogen_treatment mixed
_refine_ls_matrix_type full
_refine_ls_number_parameters 334
_refine_ls_number_reflns 4291
_refine_ls_number_restraints 0
_refine_ls_restrained_S_all 1.002
_refine_ls_R_factor_all 0.1029
_refine_ls_R_factor_gt 0.0534
_refine_ls_shift/su_max 0.016
_refine_ls_shift/su_mean 0.001
_refine_ls_structure_factor_coef Fsqd
_refine_ls_weighting_details 'calc w=1/[\s^2^(Fo^2^)+(0.0150P)^2^+0.0000P] where P=(Fo^2^+2Fc^2^)/3'
_refine_ls_weighting_scheme calc
_refine_ls_wR_factor_gt 0.0789
_refine_ls_wR_factor_ref 0.0959
_reflns_number_gt 2741
_reflns_number_total 4291
_reflns_threshold_expression >2sigma(I)
_cod_data_source_file cg5010402_si_001.cif
_cod_data_source_block 4
_cod_depositor_comments
;
The following automatic conversions were performed:

'_symmetry_cell_setting' value 'Monoclinic' changed to 'monoclinic'
according to
/home/saulius/struct/COD-crude-data--automatic-downloads/rss-feeds/ACS/lib/dictionaries/cif_core.dic
dictionary named 'cif_core.dic' version 2.4.2 from
2011-04-26.

'_exptl_absorpt_correction_type' value 'Multi-Scan'
changed to 'multi-scan' according to
/home/saulius/struct/COD-crude-data--automatic-downloads/rss-feeds/ACS/lib/dictionaries/cif_core.dic
dictionary named 'cif_core.dic' version 2.4.2 from 2011-04-26.

Automatic conversion script
Id: cif_fix_values 2827 2014-09-09 07:05:25Z andrius 

 Adding full bibliography for 4512188--4512192.cif.
;
_cod_original_cell_volume 4200.6(5)
_cod_original_sg_symbol_H-M C2/c
_cod_database_code 4512191

loop_
_symmetry_equiv_pos_as_xyz
'x, y, z'
'-x, y, -z+1/2'
'x+1/2, y+1/2, z'
'-x+1/2, y+1/2, -z+1/2'
'-x, -y, -z'
'x, -y, z-1/2'
'-x+1/2, -y+1/2, -z'
'x+1/2, -y+1/2, z-1/2'

loop_
_atom_site_label
_atom_site_type_symbol
_atom_site_fract_x
_atom_site_fract_y
_atom_site_fract_z
_atom_site_U_iso_or_equiv
_atom_site_adp_type
_atom_site_occupancy
_atom_site_symmetry_multiplicity
_atom_site_calc_flag
_atom_site_refinement_flags
Mo3 Mo 0.17863(3) 0.77656(6) 0.99604(5) 0.01376(19) Uani 1 1 d .
Mo1 Mo 0.27457(3) 0.78155(6) 0.62254(5) 0.01459(19) Uani 1 1 d .
Mo2 Mo 0.16125(3) 0.71995(6) 0.75291(6) 0.0169(2) Uani 1 1 d .
Cu1 Cu 0.39589(4) 0.79060(8) 0.53404(8) 0.0164(3) Uani 1 1 d .
O4 O 0.2252(3) 0.7547(4) 0.6998(4) 0.0262(17) Uani 1 1 d .
O8 O 0.1220(2) 0.7527(4) 0.8489(4) 0.0199(15) Uani 1 1 d .
O2 O 0.3460(2) 0.7370(4) 0.7095(4) 0.0233(16) Uani 1 1 d .
O10 O 0.1267(3) 0.7626(4) 1.0607(4) 0.0221(15) Uani 1 1 d .
O7 O 0.2405(2) 0.7590(4) 0.9036(4) 0.0130(13) Uani 1 1 d .
N6 N 0.4792(3) 0.8542(5) 0.6019(5) 0.0141(17) Uani 1 1 d .
O1 O 0.3034(2) 0.7588(4) 0.5031(4) 0.0174(15) Uani 1 1 d .
N1 N 0.4270(3) 0.6664(5) 0.5722(5) 0.0162(17) Uani 1 1 d .
N7 N 0.3661(3) 0.9232(5) 0.5047(5) 0.0189(18) Uani 1 1 d .
C1 C 0.3940(4) 0.5885(6) 0.5606(7) 0.023(2) Uani 1 1 d .
H1 H 0.3497 0.5849 0.5363 0.028 Uiso 1 1 calc R
C14 C 0.3085(4) 0.9563(6) 0.4532(7) 0.022(2) Uani 1 1 d .
H14 H 0.2757 0.9169 0.4138 0.026 Uiso 1 1 calc R
O6 O 0.1785(3) 0.6084(4) 0.7770(5) 0.0299(17) Uani 1 1 d .
C10 C 0.4773(4) 0.9464(6) 0.6072(7) 0.019(2) Uani 1 1 d .
O5 O 0.0966(3) 0.7190(4) 0.6332(4) 0.0260(16) Uani 1 1 d .
C11 C 0.4133(4) 0.9842(6) 0.5574(6) 0.014(2) Uani 1 1 d .
O3 O 0.2805(3) 0.8971(4) 0.6286(5) 0.0258(16) Uani 1 1 d .
O9 O 0.1848(3) 0.8911(4) 0.9946(5) 0.0241(16) Uani 1 1 d .
C2 C 0.4343(4) 0.5150(6) 0.5893(6) 0.023(2) Uani 1 1 d .
H2 H 0.4232 0.4541 0.5885 0.027 Uiso 1 1 calc R
C9 C 0.5380(4) 0.9816(6) 0.6509(7) 0.022(2) Uani 1 1 d .
H9 H 0.5499 1.0424 0.6622 0.026 Uiso 1 1 calc R
N8 N 0.3393(3) 1.1064(5) 0.5103(5) 0.0158(17) Uani 1 1 d .
C12 C 0.3991(4) 1.0743(6) 0.5606(6) 0.020(2) Uani 1 1 d .
H12 H 0.4317 1.1144 0.5986 0.024 Uiso 1 1 calc R
C13 C 0.2949(4) 1.0462(6) 0.4553(7) 0.019(2) Uani 1 1 d .
H13 H 0.2533 1.0663 0.4170 0.023 Uiso 1 1 calc R
N5 N 0.5423(3) 0.8299(5) 0.6457(5) 0.0172(18) Uani 1 1 d .
C8 C 0.5770(4) 0.9069(6) 0.6739(7) 0.019(2) Uani 1 1 d .
H8 H 0.6215 0.9090 0.7049 0.023 Uiso 1 1 calc R
N2 N 0.4902(3) 0.6432(5) 0.6085(5) 0.0119(16) Uani 1 1 d .
C3 C 0.4953(4) 0.5515(6) 0.6198(7) 0.017(2) Uani 1 1 d .
C4 C 0.5592(4) 0.5145(6) 0.6564(7) 0.017(2) Uani 1 1 d .
N4 N 0.6366(3) 0.3957(5) 0.7119(6) 0.0191(18) Uani 1 1 d .
N3 N 0.6047(3) 0.5779(5) 0.6695(5) 0.0170(18) Uani 1 1 d .
C5 C 0.5764(4) 0.4243(6) 0.6797(6) 0.018(2) Uani 1 1 d .
H5 H 0.5445 0.3820 0.6725 0.022 Uiso 1 1 calc R
C7 C 0.6646(4) 0.5466(6) 0.6980(6) 0.019(2) Uani 1 1 d .
H7 H 0.6968 0.5881 0.7036 0.023 Uiso 1 1 calc R
C6 C 0.6812(4) 0.4572(6) 0.7193(6) 0.021(2) Uani 1 1 d .
H6 H 0.7236 0.4394 0.7390 0.025 Uiso 1 1 calc R
Cu2 Cu 0.57306(4) 0.70683(8) 0.65271(9) 0.0206(3) Uani 1 1 d .

loop_
_atom_site_aniso_label
_atom_site_aniso_U_11
_atom_site_aniso_U_22
_atom_site_aniso_U_33
_atom_site_aniso_U_23
_atom_site_aniso_U_13
_atom_site_aniso_U_12
Mo3 0.0144(4) 0.0136(5) 0.0150(4) -0.0013(4) 0.0077(3) -0.0010(4)
Mo1 0.0144(4) 0.0155(4) 0.0134(4) -0.0004(4) 0.0049(3) 0.0003(4)
Mo2 0.0203(4) 0.0154(5) 0.0161(4) -0.0012(4) 0.0084(3) -0.0016(4)
Cu1 0.0116(5) 0.0145(6) 0.0217(6) 0.0003(6) 0.0051(4) 0.0009(5)
O4 0.028(3) 0.041(5) 0.015(3) -0.007(3) 0.014(3) -0.009(3)
O8 0.018(3) 0.022(4) 0.020(3) 0.005(3) 0.007(3) 0.005(3)
O2 0.021(3) 0.026(4) 0.022(3) -0.001(3) 0.008(3) 0.000(3)
O10 0.023(3) 0.024(4) 0.028(3) -0.001(3) 0.020(3) 0.003(3)
O7 0.009(3) 0.021(4) 0.010(3) 0.001(3) 0.005(2) 0.002(3)
N6 0.009(3) 0.013(4) 0.015(4) 0.000(4) -0.002(3) 0.005(3)
O1 0.015(3) 0.021(4) 0.013(3) -0.006(3) 0.002(2) -0.005(3)
N1 0.016(4) 0.017(4) 0.015(4) 0.004(4) 0.005(3) 0.001(4)
N7 0.010(4) 0.023(5) 0.022(4) 0.004(4) 0.004(3) 0.007(4)
C1 0.012(4) 0.020(6) 0.037(6) 0.001(5) 0.009(4) -0.002(4)
C14 0.018(5) 0.021(6) 0.017(5) 0.007(5) -0.002(4) 0.008(5)
O6 0.038(4) 0.018(4) 0.033(4) -0.001(4) 0.014(3) 0.005(3)
C10 0.013(5) 0.018(6) 0.029(5) 0.009(5) 0.012(4) 0.012(4)
O5 0.031(3) 0.028(4) 0.016(3) -0.005(3) 0.006(3) -0.002(3)
C11 0.016(4) 0.018(5) 0.011(4) -0.002(4) 0.009(3) 0.001(4)
O3 0.031(4) 0.016(4) 0.033(4) -0.007(3) 0.016(3) -0.004(3)
O9 0.021(3) 0.019(4) 0.036(4) 0.000(3) 0.015(3) 0.004(3)
C2 0.029(5) 0.015(5) 0.019(5) 0.001(5) 0.004(4) -0.002(5)
C9 0.018(5) 0.011(5) 0.032(5) -0.004(5) 0.004(4) -0.002(4)
N8 0.021(4) 0.012(4) 0.016(4) -0.005(4) 0.009(3) 0.003(3)
C12 0.018(5) 0.013(5) 0.021(5) 0.001(5) -0.001(4) 0.001(4)
C13 0.018(5) 0.021(6) 0.020(5) -0.001(5) 0.009(4) 0.005(4)
N5 0.020(4) 0.015(4) 0.017(4) -0.006(4) 0.008(3) -0.003(4)
C8 0.011(4) 0.012(5) 0.025(5) 0.004(5) -0.001(4) -0.006(4)
N2 0.014(3) 0.006(4) 0.015(4) 0.005(3) 0.004(3) 0.001(3)
C3 0.023(5) 0.010(5) 0.018(5) 0.000(4) 0.009(4) 0.001(4)
C4 0.017(5) 0.014(5) 0.021(5) 0.000(5) 0.010(4) 0.001(4)
N4 0.017(4) 0.013(4) 0.026(4) 0.001(4) 0.008(3) 0.006(4)
N3 0.014(4) 0.016(5) 0.019(4) 0.007(4) 0.005(3) 0.011(3)
C5 0.015(5) 0.014(5) 0.026(5) -0.002(5) 0.009(4) -0.001(4)
C7 0.021(5) 0.017(6) 0.020(5) 0.002(5) 0.008(4) -0.002(4)
C6 0.023(5) 0.022(6) 0.018(5) -0.004(5) 0.009(4) 0.007(5)
Cu2 0.0120(5) 0.0132(7) 0.0353(7) 0.0010(6) 0.0078(5) 0.0005(5)

loop_
_atom_type_symbol
_atom_type_description
_atom_type_scat_dispersion_real
_atom_type_scat_dispersion_imag
_atom_type_scat_source
C C 0.0033 0.0016 'International Tables Vol C Tables 4.2.6.8 and 6.1.1.4'
H H 0.0000 0.0000 'International Tables Vol C Tables 4.2.6.8 and 6.1.1.4'
Cu Cu 0.3201 1.2651 'International Tables Vol C Tables 4.2.6.8 and 6.1.1.4'
Mo Mo -1.6832 0.6857 'International Tables Vol C Tables 4.2.6.8 and 6.1.1.4'
N N 0.0061 0.0033 'International Tables Vol C Tables 4.2.6.8 and 6.1.1.4'
O O 0.0106 0.0060 'International Tables Vol C Tables 4.2.6.8 and 6.1.1.4'

loop_
_geom_angle_atom_site_label_1
_geom_angle_atom_site_label_2
_geom_angle_atom_site_label_3
_geom_angle
_geom_angle_site_symmetry_1
_geom_angle_site_symmetry_3
O9 Mo3 O10 101.5(3) . .
O9 Mo3 O7 102.9(3) . 7_567
O10 Mo3 O7 104.9(2) . 7_567
O9 Mo3 O8 101.1(3) . .
O10 Mo3 O8 101.5(2) . .
O7 Mo3 O8 139.6(2) 7_567 .
O9 Mo3 O7 92.0(3) . .
O10 Mo3 O7 166.2(3) . .
O7 Mo3 O7 74.5(2) 7_567 .
O8 Mo3 O7 72.7(2) . .
O9 Mo3 N8 175.8(2) . 4_546
O10 Mo3 N8 76.7(3) . 4_546
O7 Mo3 N8 81.3(2) 7_567 4_546
O8 Mo3 N8 75.8(2) . 4_546
O7 Mo3 N8 89.7(2) . 4_546
O3 Mo1 O2 108.1(3) . .
O3 Mo1 O4 103.7(3) . .
O2 Mo1 O4 98.1(3) . .
O3 Mo1 O1 99.3(3) . .
O2 Mo1 O1 88.8(2) . .
O4 Mo1 O1 152.4(2) . .
O3 Mo1 O1 111.2(3) . 7_566
O2 Mo1 O1 138.8(3) . 7_566
O4 Mo1 O1 84.2(2) . 7_566
O1 Mo1 O1 73.4(2) . 7_566
O6 Mo2 O5 102.9(3) . .
O6 Mo2 O8 104.2(3) . .
O5 Mo2 O8 101.7(3) . .
O6 Mo2 O4 100.4(3) . .
O5 Mo2 O4 97.5(3) . .
O8 Mo2 O4 144.3(3) . .
O6 Mo2 O7 91.7(2) . .
O5 Mo2 O7 165.4(3) . .
O8 Mo2 O7 73.9(2) . .
O4 Mo2 O7 80.0(2) . .
N1 Cu1 N6 97.9(3) . .
N1 Cu1 O1 94.4(3) . .
N6 Cu1 O1 157.8(3) . .
N1 Cu1 N7 176.1(3) . .
N6 Cu1 N7 79.9(3) . .
O1 Cu1 N7 86.8(3) . .
N1 Cu1 O5 92.7(3) . 7_566
N6 Cu1 O5 93.7(3) . 7_566
O1 Cu1 O5 104.2(2) . 7_566
N7 Cu1 O5 90.6(3) . 7_566
Mo1 O4 Mo2 168.6(3) . .
Mo2 O8 Mo3 117.3(3) . .
Mo1 O2 Cu2 163.0(4) . 2_656
Mo3 O10 Cu2 160.0(4) . 8_466
Mo3 O7 Mo2 144.0(3) 7_567 .
Mo3 O7 Mo3 105.5(2) 7_567 .
Mo2 O7 Mo3 95.47(19) . .
C10 N6 N5 106.7(7) . .
C10 N6 Cu1 116.7(5) . .
N5 N6 Cu1 136.5(6) . .
Mo1 O1 Mo1 106.6(2) . 7_566
Mo1 O1 Cu1 115.6(2) . .
Mo1 O1 Cu1 137.6(3) 7_566 .
C1 N1 N2 106.6(7) . .
C1 N1 Cu1 129.8(6) . .
N2 N1 Cu1 123.4(5) . .
C14 N7 C11 116.7(8) . .
C14 N7 Cu1 129.9(6) . .
C11 N7 Cu1 113.0(5) . .
N1 C1 C2 111.2(7) . .
N7 C14 C13 122.4(9) . .
N6 C10 C9 110.6(7) . .
N6 C10 C11 113.8(8) . .
C9 C10 C11 135.2(9) . .
Mo2 O5 Cu1 124.3(3) . 7_566
C12 C11 N7 120.5(7) . .
C12 C11 C10 124.1(8) . .
N7 C11 C10 115.4(8) . .
C1 C2 C3 104.8(8) . .
C8 C9 C10 104.2(8) . .
C13 N8 C12 116.4(8) . .
C13 N8 Mo3 124.2(5) . 4_556
C12 N8 Mo3 118.8(6) . 4_556
N8 C12 C11 121.8(8) . .
N8 C13 C14 122.1(8) . .
C8 N5 N6 107.5(7) . .
C8 N5 Cu2 127.9(6) . .
N6 N5 Cu2 124.3(5) . .
N5 C8 C9 110.9(7) . .
C3 N2 N1 108.8(7) . .
C3 N2 Cu2 114.1(5) . .
N1 N2 Cu2 137.1(6) . .
N2 C3 C2 108.6(8) . .
N2 C3 C4 116.4(8) . .
C2 C3 C4 135.0(9) . .
N3 C4 C5 120.0(7) . .
N3 C4 C3 113.4(8) . .
C5 C4 C3 126.6(8) . .
C5 N4 C6 117.5(8) . .
C7 N3 C4 115.9(8) . .
C7 N3 Cu2 129.3(6) . .
C4 N3 Cu2 114.6(5) . .
N4 C5 C4 122.7(8) . .
N3 C7 C6 123.7(9) . .
N4 C6 C7 120.0(8) . .
N5 Cu2 N2 98.5(3) . .
N5 Cu2 N3 176.2(3) . .
N2 Cu2 N3 80.9(3) . .
N5 Cu2 O2 91.1(3) . 2_656
N2 Cu2 O2 140.3(3) . 2_656
N3 Cu2 O2 87.1(2) . 2_656
N5 Cu2 O10 93.0(3) . 8_565
N2 Cu2 O10 128.4(3) . 8_565
N3 Cu2 O10 90.3(3) . 8_565
O2 Cu2 O10 89.1(2) 2_656 8_565

loop_
_geom_bond_atom_site_label_1
_geom_bond_atom_site_label_2
_geom_bond_distance
_geom_bond_site_symmetry_2
Mo3 O9 1.692(6) .
Mo3 O10 1.740(6) .
Mo3 O7 1.885(5) 7_567
Mo3 O8 1.949(5) .
Mo3 O7 2.241(5) .
Mo3 N8 2.533(7) 4_546
Mo1 O3 1.705(6) .
Mo1 O2 1.721(5) .
Mo1 O4 1.859(6) .
Mo1 O1 2.012(6) .
Mo1 O1 2.014(5) 7_566
Mo2 O6 1.689(6) .
Mo2 O5 1.718(5) .
Mo2 O8 1.914(6) .
Mo2 O4 1.928(6) .
Mo2 O7 2.216(5) .
Cu1 N1 1.954(7) .
Cu1 N6 1.984(6) .
Cu1 O1 2.025(5) .
Cu1 N7 2.052(7) .
Cu1 O5 2.364(6) 7_566
O2 Cu2 2.100(5) 2_656
O10 Cu2 2.113(6) 8_466
O7 Mo3 1.885(5) 7_567
N6 C10 1.361(11) .
N6 N5 1.364(9) .
O1 Mo1 2.014(5) 7_566
N1 C1 1.344(10) .
N1 N2 1.364(9) .
N7 C14 1.311(10) .
N7 C11 1.367(10) .
C1 C2 1.370(11) .
C14 C13 1.361(12) .
C10 C9 1.370(11) .
C10 C11 1.452(11) .
O5 Cu1 2.364(6) 7_566
C11 C12 1.368(12) .
C2 C3 1.387(11) .
C9 C8 1.369(11) .
N8 C13 1.330(10) .
N8 C12 1.344(10) .
N8 Mo3 2.533(7) 4_556
N5 C8 1.347(10) .
N5 Cu2 1.930(7) .
N2 C3 1.357(10) .
N2 Cu2 1.972(6) .
C3 C4 1.442(11) .
C4 N3 1.351(10) .
C4 C5 1.385(12) .
N4 C5 1.329(10) .
N4 C6 1.331(11) .
N3 C7 1.341(10) .
N3 Cu2 2.009(7) .
C7 C6 1.367(12) .
Cu2 O2 2.100(5) 2_656
Cu2 O10 2.113(6) 8_565
